data_7708653
loop_
_publ_author_name
'Watt, Fabian A.'
'Sieland, Benedikt'
'Dickmann, Nicole'
'Schoch, Roland'
'Herbst-Irmer, Regine'
'Ott, Holger'
'Paradies, Jan'
'Kuckling, Dirk'
'Hohloch, Stephan'

_publ_section_title
;
 Coupling of CO2 and Epoxides Catalysed by Novel N-Fused Mesoionic Carbene
 Complexes of Nickel(II)
;
_journal_name_full 'Dalton Transactions'
_journal_paper_doi 10.1039/D1DT03311E
_journal_year 2021
_chemical_formula_sum 'C35 H43 Cl2 N7 Ni O2'
_chemical_formula_weight 723.37
_space_group_crystal_system triclinic
_space_group_IT_number 2
_space_group_name_Hall '-P 1'
_space_group_name_H-M_alt 'P -1'
_atom_sites_solution_hydrogens geom
_audit_creation_method SHELXL-2014/7
_audit_update_record
;
2021-09-29 deposited with the CCDC.	2021-10-27 downloaded from the CCDC.
;
_cell_angle_alpha 86.456(2)
_cell_angle_beta 83.953(2)
_cell_angle_gamma 78.005(2)
_cell_formula_units_Z 2
_cell_length_a 7.5365(4)
_cell_length_b 13.8963(7)
_cell_length_c 16.4272(9)
_cell_measurement_reflns_used 6519
_cell_measurement_temperature 100(2)
_cell_measurement_theta_max 26.40
_cell_measurement_theta_min 1.91
_cell_volume 1672.07(15)
_computing_cell_refinement 'Bruker ApexIII suite, 2018'
_computing_data_collection 'Bruker ApexIII suite, 2018'
_computing_data_reduction 'Bruker ApexIII suite, 2018'
_computing_publication_material WinGX
_computing_structure_refinement 'SHELXL-2014/7 (Sheldrick, 2014)'
_computing_structure_solution ShelXT
_diffrn_ambient_temperature 100(2)
_diffrn_measured_fraction_theta_full 0.997
_diffrn_measured_fraction_theta_max 0.995
_diffrn_measurement_device_type 'Bruker D8 Quest'
_diffrn_measurement_method 'omega + phi scans'
_diffrn_radiation_type MoK\a
_diffrn_radiation_wavelength 0.71073
_diffrn_reflns_av_R_equivalents 0.0351
_diffrn_reflns_av_unetI/netI 0.0303
_diffrn_reflns_Laue_measured_fraction_full 0.997
_diffrn_reflns_Laue_measured_fraction_max 0.995
_diffrn_reflns_limit_h_max 9
_diffrn_reflns_limit_h_min -9
_diffrn_reflns_limit_k_max 17
_diffrn_reflns_limit_k_min -17
_diffrn_reflns_limit_l_max 20
_diffrn_reflns_limit_l_min 0
_diffrn_reflns_number 23936
_diffrn_reflns_point_group_measured_fraction_full 0.997
_diffrn_reflns_point_group_measured_fraction_max 0.995
_diffrn_reflns_theta_full 25.242
_diffrn_reflns_theta_max 26.400
_diffrn_reflns_theta_min 1.911
_exptl_absorpt_coefficient_mu 0.784
_exptl_absorpt_correction_T_max 0.745
_exptl_absorpt_correction_T_min 0.665
_exptl_absorpt_correction_type multi-scan
_exptl_absorpt_process_details 'Blessing, 1995'
_exptl_crystal_colour orange
_exptl_crystal_density_diffrn 1.437
_exptl_crystal_description block
_exptl_crystal_F_000 760
_exptl_crystal_size_max 0.198
_exptl_crystal_size_mid 0.186
_exptl_crystal_size_min 0.087
_refine_diff_density_max 0.353
_refine_diff_density_min -0.426
_refine_diff_density_rms 0.056
_refine_ls_extinction_method none
_refine_ls_goodness_of_fit_ref 1.031
_refine_ls_hydrogen_treatment constr
_refine_ls_matrix_type full
_refine_ls_number_parameters 433
_refine_ls_number_reflns 6784
_refine_ls_number_restraints 0
_refine_ls_restrained_S_all 1.031
_refine_ls_R_factor_all 0.0297
_refine_ls_R_factor_gt 0.0282
_refine_ls_shift/su_max 0.001
_refine_ls_shift/su_mean 0.000
_refine_ls_structure_factor_coef Fsqd
_refine_ls_weighting_details 'w=1/[\s^2^(Fo^2^)+(0.0374P)^2^+0.7614P] where P=(Fo^2^+2Fc^2^)/3'
_refine_ls_weighting_scheme calc
_refine_ls_wR_factor_gt 0.0713
_refine_ls_wR_factor_ref 0.0722
_reflns_Friedel_coverage 0.000
_reflns_number_gt 6519
_reflns_number_total 6784
_reflns_threshold_expression 'I > 2\s(I)'
_cod_data_source_file d1dt03311e2.cif
_cod_data_source_block shelx_CCDC1
_cod_database_code 7708653
_shelx_shelxl_version_number 2014/7
_shelx_space_group_comment
;
The symmetry employed for this shelxl refinement is uniquely defined
by the following loop, which should always be used as a source of
symmetry information in preference to the above space-group names.
They are only intended as comments.
;
_shelx_estimated_absorpt_t_min 0.860
_shelx_estimated_absorpt_t_max 0.935

loop_
_space_group_symop_operation_xyz
'x, y, z'
'-x, -y, -z'

loop_
_atom_site_label
_atom_site_type_symbol
_atom_site_fract_x
_atom_site_fract_y
_atom_site_fract_z
_atom_site_U_iso_or_equiv
_atom_site_adp_type
_atom_site_occupancy
_atom_site_site_symmetry_order
_atom_site_calc_flag
_atom_site_refinement_flags_posn
_atom_site_refinement_flags_adp
_atom_site_refinement_flags_occupancy
_atom_site_disorder_assembly
_atom_site_disorder_group
Ni1 Ni 0.57054(3) 0.68675(2) 0.51570(2) 0.00858(6) Uani 1 1 d . . . . .
Cl20 Cl 1.02609(10) 0.40499(5) 0.08237(4) 0.03888(16) Uani 1 1 d . . . . .
Cl21 Cl 1.15687(9) 0.19420(5) 0.06281(4) 0.03931(16) Uani 1 1 d . . . . .
O1 O 0.63894(18) 0.70222(9) 0.40314(8) 0.0123(3) Uani 1 1 d . . . . .
O2 O 0.84446(19) 0.79095(11) 0.42597(9) 0.0201(3) Uani 1 1 d . . . . .
N5 N 0.8219(2) 0.39588(11) 0.47720(10) 0.0103(3) Uani 1 1 d . . . . .
N3 N 0.7663(2) 0.38575(11) 0.55544(9) 0.0114(3) Uani 1 1 d . . . . .
N1 N 0.6876(2) 0.47818(11) 0.57414(9) 0.0097(3) Uani 1 1 d . . . . .
N10 N 0.5159(2) 0.67528(11) 0.62861(9) 0.0094(3) Uani 1 1 d . . . . .
N2 N 0.3791(2) 0.88084(11) 0.57873(9) 0.0093(3) Uani 1 1 d . . . . .
N4 N 0.2880(2) 0.97204(11) 0.56111(10) 0.0118(3) Uani 1 1 d . . . . .
N6 N 0.2810(2) 0.97060(11) 0.48094(10) 0.0102(3) Uani 1 1 d . . . . .
C100 C 0.7666(3) 0.74981(13) 0.38047(11) 0.0133(4) Uani 1 1 d . . . . .
C101 C 0.8213(3) 0.75208(15) 0.28919(12) 0.0197(4) Uani 1 1 d . . . . .
H10A H 0.8420 0.8177 0.2711 0.030 Uiso 1 1 calc R U . . .
H10B H 0.7238 0.7369 0.2603 0.030 Uiso 1 1 calc R U . . .
H10C H 0.9335 0.7031 0.2770 0.030 Uiso 1 1 calc R U . . .
C1 C 0.6879(2) 0.54853(13) 0.51076(12) 0.0105(3) Uani 1 1 d . . . . .
C3 C 0.7801(2) 0.49000(13) 0.44623(11) 0.0101(3) Uani 1 1 d . . . . .
C6 C 0.8454(3) 0.51254(14) 0.35888(11) 0.0127(4) Uani 1 1 d . . . . .
H6A H 0.9421 0.5512 0.3584 0.015 Uiso 1 1 calc R U . . .
H6B H 0.7430 0.5539 0.3318 0.015 Uiso 1 1 calc R U . . .
C8 C 0.9201(3) 0.42048(14) 0.30940(11) 0.0145(4) Uani 1 1 d . . . . .
H8A H 0.8174 0.3960 0.2909 0.017 Uiso 1 1 calc R U . . .
H8B H 0.9966 0.4379 0.2602 0.017 Uiso 1 1 calc R U . . .
C10 C 1.0328(3) 0.33962(14) 0.36001(12) 0.0138(4) Uani 1 1 d . . . . .
H10D H 1.0841 0.2825 0.3257 0.017 Uiso 1 1 calc R U . . .
H10E H 1.1354 0.3640 0.3788 0.017 Uiso 1 1 calc R U . . .
C12 C 0.9166(3) 0.30761(14) 0.43358(11) 0.0134(4) Uani 1 1 d . . . . .
H12A H 0.8267 0.2727 0.4155 0.016 Uiso 1 1 calc R U . . .
H12B H 0.9943 0.2622 0.4704 0.016 Uiso 1 1 calc R U . . .
C18 C 0.6259(2) 0.49589(13) 0.65785(11) 0.0105(4) Uani 1 1 d . . . . .
C17 C 0.6457(2) 0.42070(13) 0.71806(11) 0.0118(4) Uani 1 1 d . . . . .
H17 H 0.6931 0.3549 0.7025 0.014 Uiso 1 1 calc R U . . .
C16 C 0.5973(3) 0.43958(14) 0.80147(11) 0.0125(4) Uani 1 1 d . . . . .
C15 C 0.5350(3) 0.53714(14) 0.82358(11) 0.0130(4) Uani 1 1 d . . . . .
H15 H 0.5072 0.5518 0.8798 0.016 Uiso 1 1 calc R U . . .
C14 C 0.5134(2) 0.61304(13) 0.76361(11) 0.0109(4) Uani 1 1 d . . . . .
C13 C 0.5533(2) 0.59244(13) 0.67932(11) 0.0103(3) Uani 1 1 d . . . . .
C19 C 0.4535(2) 0.75100(14) 0.68142(11) 0.0095(3) Uani 1 1 d . . . . .
C24 C 0.3919(2) 0.85082(13) 0.66278(11) 0.0103(3) Uani 1 1 d . . . . .
C23 C 0.3377(2) 0.91686(13) 0.72487(11) 0.0112(4) Uani 1 1 d . . . . .
H23 H 0.2969 0.9847 0.7111 0.013 Uiso 1 1 calc R U . . .
C22 C 0.3419(3) 0.88550(14) 0.80824(11) 0.0122(4) Uani 1 1 d . . . . .
C21 C 0.3962(2) 0.78553(14) 0.82735(11) 0.0119(4) Uani 1 1 d . . . . .
H21 H 0.3960 0.7627 0.8831 0.014 Uiso 1 1 calc R U . . .
C20 C 0.4512(2) 0.71818(13) 0.76488(11) 0.0109(4) Uani 1 1 d . . . . .
C29 C 0.2904(3) 0.96313(14) 0.87381(11) 0.0132(4) Uani 1 1 d . . . . .
C32 C 0.4254(3) 1.03324(15) 0.86178(12) 0.0180(4) Uani 1 1 d . . . . .
H32A H 0.3923 1.0836 0.9029 0.027 Uiso 1 1 calc R U . . .
H32B H 0.4208 1.0650 0.8069 0.027 Uiso 1 1 calc R U . . .
H32C H 0.5490 0.9958 0.8679 0.027 Uiso 1 1 calc R U . . .
C31 C 0.0963(3) 1.02265(15) 0.86557(12) 0.0168(4) Uani 1 1 d . . . . .
H31A H 0.0095 0.9786 0.8747 0.025 Uiso 1 1 calc R U . . .
H31B H 0.0897 1.0537 0.8105 0.025 Uiso 1 1 calc R U . . .
H31C H 0.0660 1.0736 0.9063 0.025 Uiso 1 1 calc R U . . .
C30 C 0.2976(3) 0.91676(14) 0.96091(12) 0.0176(4) Uani 1 1 d . . . . .
H30A H 0.2115 0.8723 0.9701 0.026 Uiso 1 1 calc R U . . .
H30B H 0.2648 0.9688 1.0007 0.026 Uiso 1 1 calc R U . . .
H30C H 0.4211 0.8796 0.9676 0.026 Uiso 1 1 calc R U . . .
C11 C 0.1792(3) 1.05825(14) 0.43864(11) 0.0126(4) Uani 1 1 d . . . . .
H11A H 0.2313 1.1162 0.4473 0.015 Uiso 1 1 calc R U . . .
H11B H 0.0503 1.0715 0.4620 0.015 Uiso 1 1 calc R U . . .
C9 C 0.1886(3) 1.04250(14) 0.34701(12) 0.0152(4) Uani 1 1 d . . . . .
H9A H 0.0854 1.0879 0.3236 0.018 Uiso 1 1 calc R U . . .
H9B H 0.3030 1.0584 0.3196 0.018 Uiso 1 1 calc R U . . .
C7 C 0.1814(3) 0.93691(14) 0.33015(12) 0.0158(4) Uani 1 1 d . . . . .
H7A H 0.1802 0.9303 0.2706 0.019 Uiso 1 1 calc R U . . .
H7B H 0.0682 0.9202 0.3582 0.019 Uiso 1 1 calc R U . . .
C5 C 0.3475(3) 0.86591(14) 0.36101(12) 0.0148(4) Uani 1 1 d . . . . .
H5A H 0.3356 0.7971 0.3551 0.018 Uiso 1 1 calc R U . . .
H5B H 0.4595 0.8764 0.3275 0.018 Uiso 1 1 calc R U . . .
C4 C 0.3623(2) 0.88247(14) 0.44918(11) 0.0105(4) Uani 1 1 d . . . . .
C2 C 0.4335(2) 0.82057(13) 0.51302(11) 0.0102(3) Uani 1 1 d . . . . .
C25 C 0.6128(3) 0.35641(14) 0.86807(11) 0.0160(4) Uani 1 1 d . . . . .
C26 C 0.4280(3) 0.36184(17) 0.91849(14) 0.0285(5) Uani 1 1 d . . . . .
H26A H 0.3365 0.3543 0.8825 0.043 Uiso 1 1 calc R U . . .
H26B H 0.3912 0.4257 0.9440 0.043 Uiso 1 1 calc R U . . .
H26C H 0.4382 0.3090 0.9612 0.043 Uiso 1 1 calc R U . . .
C27 C 0.7557(4) 0.36868(17) 0.92488(14) 0.0294(5) Uani 1 1 d . . . . .
H27A H 0.7633 0.3170 0.9685 0.044 Uiso 1 1 calc R U . . .
H27B H 0.7200 0.4334 0.9492 0.044 Uiso 1 1 calc R U . . .
H27C H 0.8747 0.3635 0.8932 0.044 Uiso 1 1 calc R U . . .
C28 C 0.6696(3) 0.25420(14) 0.83251(12) 0.0185(4) Uani 1 1 d . . . . .
H28A H 0.6727 0.2038 0.8771 0.028 Uiso 1 1 calc R U . . .
H28B H 0.7908 0.2475 0.8026 0.028 Uiso 1 1 calc R U . . .
H28C H 0.5816 0.2458 0.7950 0.028 Uiso 1 1 calc R U . . .
C200 C 1.0831(4) 0.28917(19) 0.13281(15) 0.0320(5) Uani 1 1 d . . . . .
H20A H 0.9755 0.2759 0.1682 0.038 Uiso 1 1 calc R U . . .
H20B H 1.1811 0.2898 0.1683 0.038 Uiso 1 1 calc R U . . .

loop_
_atom_site_aniso_label
_atom_site_aniso_U_11
_atom_site_aniso_U_22
_atom_site_aniso_U_33
_atom_site_aniso_U_23
_atom_site_aniso_U_13
_atom_site_aniso_U_12
Ni1 0.01071(11) 0.00772(11) 0.00646(10) -0.00027(9) 0.00000(9) -0.00029(8)
Cl20 0.0600(4) 0.0302(3) 0.0255(3) -0.0034(2) -0.0079(3) -0.0044(3)
Cl21 0.0388(3) 0.0297(3) 0.0496(4) -0.0114(3) 0.0075(3) -0.0103(3)
O1 0.0164(7) 0.0096(6) 0.0097(6) -0.0004(5) 0.0008(5) -0.0009(5)
O2 0.0192(7) 0.0206(8) 0.0215(7) -0.0025(6) -0.0037(6) -0.0051(6)
N5 0.0104(7) 0.0100(7) 0.0094(7) -0.0004(6) -0.0002(6) 0.0001(5)
N3 0.0138(8) 0.0105(8) 0.0091(8) -0.0017(6) -0.0004(6) -0.0007(6)
N1 0.0113(7) 0.0080(7) 0.0093(7) -0.0002(6) -0.0010(6) -0.0006(6)
N10 0.0105(7) 0.0074(7) 0.0098(7) -0.0001(6) -0.0009(6) -0.0002(5)
N2 0.0105(7) 0.0081(7) 0.0088(7) 0.0009(6) -0.0012(6) -0.0010(5)
N4 0.0159(8) 0.0107(8) 0.0081(8) 0.0006(6) -0.0017(6) -0.0009(6)
N6 0.0116(7) 0.0095(7) 0.0093(7) 0.0009(6) -0.0014(6) -0.0015(5)
C100 0.0144(9) 0.0096(9) 0.0134(9) 0.0005(7) -0.0008(7) 0.0027(7)
C101 0.0222(10) 0.0200(10) 0.0145(10) 0.0023(8) 0.0038(8) -0.0022(8)
C1 0.0090(8) 0.0137(9) 0.0096(8) 0.0003(7) -0.0020(7) -0.0039(6)
C3 0.0095(8) 0.0093(8) 0.0112(9) -0.0005(7) -0.0016(7) -0.0014(6)
C6 0.0136(9) 0.0124(9) 0.0111(9) -0.0010(7) 0.0010(7) -0.0013(7)
C8 0.0172(9) 0.0154(9) 0.0096(9) -0.0038(7) 0.0022(7) -0.0011(7)
C10 0.0135(9) 0.0127(9) 0.0146(9) -0.0031(7) 0.0002(7) -0.0012(7)
C12 0.0148(9) 0.0107(9) 0.0140(9) -0.0044(7) -0.0018(7) 0.0002(7)
C18 0.0090(8) 0.0131(9) 0.0091(9) -0.0009(7) 0.0000(7) -0.0018(7)
C17 0.0125(9) 0.0101(9) 0.0129(9) -0.0014(7) -0.0007(7) -0.0026(7)
C16 0.0143(9) 0.0123(9) 0.0109(9) 0.0021(7) -0.0018(7) -0.0031(7)
C15 0.0157(9) 0.0140(9) 0.0089(9) -0.0005(7) -0.0010(7) -0.0021(7)
C14 0.0106(8) 0.0125(9) 0.0099(9) -0.0013(7) -0.0004(7) -0.0028(7)
C13 0.0082(8) 0.0117(9) 0.0111(9) 0.0002(7) -0.0022(7) -0.0018(6)
C19 0.0083(8) 0.0123(9) 0.0079(8) -0.0012(7) 0.0009(7) -0.0028(6)
C24 0.0106(8) 0.0135(9) 0.0067(8) 0.0004(7) -0.0003(7) -0.0025(7)
C23 0.0131(9) 0.0082(8) 0.0112(9) -0.0001(7) -0.0006(7) -0.0005(7)
C22 0.0129(9) 0.0135(9) 0.0100(9) -0.0016(7) 0.0004(7) -0.0023(7)
C21 0.0146(9) 0.0131(9) 0.0075(8) -0.0002(7) -0.0011(7) -0.0020(7)
C20 0.0116(8) 0.0103(9) 0.0104(9) 0.0010(7) -0.0016(7) -0.0016(7)
C29 0.0182(9) 0.0120(9) 0.0092(9) -0.0020(7) -0.0005(7) -0.0026(7)
C32 0.0254(10) 0.0162(10) 0.0145(9) -0.0035(8) -0.0013(8) -0.0083(8)
C31 0.0190(10) 0.0160(10) 0.0137(9) -0.0018(7) 0.0010(8) -0.0006(8)
C30 0.0257(11) 0.0154(10) 0.0104(9) -0.0028(7) 0.0002(8) -0.0014(8)
C11 0.0124(9) 0.0106(9) 0.0132(9) 0.0019(7) -0.0027(7) 0.0011(7)
C9 0.0169(9) 0.0162(10) 0.0119(9) 0.0025(7) -0.0037(8) -0.0017(7)
C7 0.0197(10) 0.0165(9) 0.0115(9) -0.0002(7) -0.0053(8) -0.0024(7)
C5 0.0214(10) 0.0117(9) 0.0100(9) 0.0002(7) -0.0042(8) 0.0009(7)
C4 0.0102(8) 0.0107(9) 0.0107(9) -0.0010(7) -0.0001(7) -0.0029(7)
C2 0.0108(8) 0.0118(8) 0.0085(8) -0.0018(7) 0.0003(7) -0.0039(6)
C25 0.0256(10) 0.0115(9) 0.0105(9) 0.0017(7) -0.0014(8) -0.0035(7)
C26 0.0374(13) 0.0186(11) 0.0241(12) 0.0053(9) 0.0120(10) -0.0024(9)
C27 0.0507(15) 0.0184(11) 0.0228(12) 0.0076(9) -0.0192(11) -0.0097(10)
C28 0.0287(11) 0.0126(9) 0.0133(9) 0.0017(7) -0.0006(8) -0.0031(8)
C200 0.0362(13) 0.0339(14) 0.0248(12) -0.0013(10) -0.0008(10) -0.0055(11)

loop_
_atom_type_symbol
_atom_type_description
_atom_type_scat_dispersion_real
_atom_type_scat_dispersion_imag
_atom_type_scat_source
C C 0.0033 0.0016 'International Tables Vol C Tables 4.2.6.8 and 6.1.1.4'
H H 0.0000 0.0000 'International Tables Vol C Tables 4.2.6.8 and 6.1.1.4'
N N 0.0061 0.0033 'International Tables Vol C Tables 4.2.6.8 and 6.1.1.4'
O O 0.0106 0.0060 'International Tables Vol C Tables 4.2.6.8 and 6.1.1.4'
Cl Cl 0.1484 0.1585 'International Tables Vol C Tables 4.2.6.8 and 6.1.1.4'
Ni Ni 0.3393 1.1124 'International Tables Vol C Tables 4.2.6.8 and 6.1.1.4'

loop_
_geom_angle_atom_site_label_1
_geom_angle_atom_site_label_2
_geom_angle_atom_site_label_3
_geom_angle
_geom_angle_site_symmetry_1
_geom_angle_site_symmetry_3
_geom_angle_publ_flag
N10 Ni1 O1 176.11(7) . . ?
N10 Ni1 C2 91.02(7) . . ?
O1 Ni1 C2 88.62(7) . . ?
N10 Ni1 C1 91.85(7) . . ?
O1 Ni1 C1 88.92(7) . . ?
C2 Ni1 C1 173.39(7) . . ?
C100 O1 Ni1 118.44(12) . . ?
N3 N5 C3 113.78(15) . . ?
N3 N5 C12 118.49(15) . . ?
C3 N5 C12 127.73(16) . . ?
N5 N3 N1 102.24(14) . . ?
N3 N1 C1 116.14(15) . . ?
N3 N1 C18 117.27(15) . . ?
C1 N1 C18 126.37(15) . . ?
C13 N10 C19 104.33(14) . . ?
C13 N10 Ni1 128.09(13) . . ?
C19 N10 Ni1 126.95(12) . . ?
N4 N2 C2 115.83(15) . . ?
N4 N2 C24 118.01(15) . . ?
C2 N2 C24 125.68(16) . . ?
N6 N4 N2 102.19(14) . . ?
N4 N6 C4 113.16(15) . . ?
N4 N6 C11 118.52(15) . . ?
C4 N6 C11 128.16(16) . . ?
O2 C100 O1 125.87(18) . . ?
O2 C100 C101 119.63(18) . . ?
O1 C100 C101 114.50(17) . . ?
C100 C101 H10A 109.5 . . ?
C100 C101 H10B 109.5 . . ?
H10A C101 H10B 109.5 . . ?
C100 C101 H10C 109.5 . . ?
H10A C101 H10C 109.5 . . ?
H10B C101 H10C 109.5 . . ?
N1 C1 C3 100.73(15) . . ?
N1 C1 Ni1 126.26(13) . . ?
C3 C1 Ni1 132.84(14) . . ?
N5 C3 C1 107.11(16) . . ?
N5 C3 C6 119.08(16) . . ?
C1 C3 C6 133.66(17) . . ?
C3 C6 C8 113.52(15) . . ?
C3 C6 H6A 108.9 . . ?
C8 C6 H6A 108.9 . . ?
C3 C6 H6B 108.9 . . ?
C8 C6 H6B 108.9 . . ?
H6A C6 H6B 107.7 . . ?
C10 C8 C6 111.40(15) . . ?
C10 C8 H8A 109.3 . . ?
C6 C8 H8A 109.3 . . ?
C10 C8 H8B 109.3 . . ?
C6 C8 H8B 109.3 . . ?
H8A C8 H8B 108.0 . . ?
C12 C10 C8 110.62(16) . . ?
C12 C10 H10D 109.5 . . ?
C8 C10 H10D 109.5 . . ?
C12 C10 H10E 109.5 . . ?
C8 C10 H10E 109.5 . . ?
H10D C10 H10E 108.1 . . ?
N5 C12 C10 108.38(15) . . ?
N5 C12 H12A 110.0 . . ?
C10 C12 H12A 110.0 . . ?
N5 C12 H12B 110.0 . . ?
C10 C12 H12B 110.0 . . ?
H12A C12 H12B 108.4 . . ?
C17 C18 C13 119.99(17) . . ?
C17 C18 N1 121.77(16) . . ?
C13 C18 N1 118.15(16) . . ?
C18 C17 C16 121.63(17) . . ?
C18 C17 H17 119.2 . . ?
C16 C17 H17 119.2 . . ?
C15 C16 C17 118.43(17) . . ?
C15 C16 C25 119.68(17) . . ?
C17 C16 C25 121.89(17) . . ?
C14 C15 C16 120.34(17) . . ?
C14 C15 H15 119.8 . . ?
C16 C15 H15 119.8 . . ?
C15 C14 C13 120.63(17) . . ?
C15 C14 C20 134.45(17) . . ?
C13 C14 C20 104.90(16) . . ?
N10 C13 C18 128.36(17) . . ?
N10 C13 C14 112.85(16) . . ?
C18 C13 C14 118.77(17) . . ?
N10 C19 C24 128.71(17) . . ?
N10 C19 C20 112.69(16) . . ?
C24 C19 C20 118.59(16) . . ?
C23 C24 C19 120.38(17) . . ?
C23 C24 N2 121.87(16) . . ?
C19 C24 N2 117.68(16) . . ?
C24 C23 C22 121.45(17) . . ?
C24 C23 H23 119.3 . . ?
C22 C23 H23 119.3 . . ?
C21 C22 C23 118.46(17) . . ?
C21 C22 C29 122.73(17) . . ?
C23 C22 C29 118.80(16) . . ?
C22 C21 C20 120.42(17) . . ?
C22 C21 H21 119.8 . . ?
C20 C21 H21 119.8 . . ?
C21 C20 C19 120.59(17) . . ?
C21 C20 C14 134.21(17) . . ?
C19 C20 C14 105.20(16) . . ?
C30 C29 C22 112.19(16) . . ?
C30 C29 C31 108.36(16) . . ?
C22 C29 C31 109.96(16) . . ?
C30 C29 C32 108.11(16) . . ?
C22 C29 C32 108.95(15) . . ?
C31 C29 C32 109.22(16) . . ?
C29 C32 H32A 109.5 . . ?
C29 C32 H32B 109.5 . . ?
H32A C32 H32B 109.5 . . ?
C29 C32 H32C 109.5 . . ?
H32A C32 H32C 109.5 . . ?
H32B C32 H32C 109.5 . . ?
C29 C31 H31A 109.5 . . ?
C29 C31 H31B 109.5 . . ?
H31A C31 H31B 109.5 . . ?
C29 C31 H31C 109.5 . . ?
H31A C31 H31C 109.5 . . ?
H31B C31 H31C 109.5 . . ?
C29 C30 H30A 109.5 . . ?
C29 C30 H30B 109.5 . . ?
H30A C30 H30B 109.5 . . ?
C29 C30 H30C 109.5 . . ?
H30A C30 H30C 109.5 . . ?
H30B C30 H30C 109.5 . . ?
N6 C11 C9 110.56(15) . . ?
N6 C11 H11A 109.5 . . ?
C9 C11 H11A 109.5 . . ?
N6 C11 H11B 109.5 . . ?
C9 C11 H11B 109.5 . . ?
H11A C11 H11B 108.1 . . ?
C7 C9 C11 111.75(16) . . ?
C7 C9 H9A 109.3 . . ?
C11 C9 H9A 109.3 . . ?
C7 C9 H9B 109.3 . . ?
C11 C9 H9B 109.3 . . ?
H9A C9 H9B 107.9 . . ?
C9 C7 C5 110.04(16) . . ?
C9 C7 H7A 109.7 . . ?
C5 C7 H7A 109.7 . . ?
C9 C7 H7B 109.7 . . ?
C5 C7 H7B 109.7 . . ?
H7A C7 H7B 108.2 . . ?
C4 C5 C7 110.32(16) . . ?
C4 C5 H5A 109.6 . . ?
C7 C5 H5A 109.6 . . ?
C4 C5 H5B 109.6 . . ?
C7 C5 H5B 109.6 . . ?
H5A C5 H5B 108.1 . . ?
N6 C4 C2 107.68(16) . . ?
N6 C4 C5 119.32(16) . . ?
C2 C4 C5 132.74(17) . . ?
N2 C2 C4 101.10(15) . . ?
N2 C2 Ni1 126.87(13) . . ?
C4 C2 Ni1 132.02(14) . . ?
C28 C25 C26 107.91(17) . . ?
C28 C25 C16 112.60(16) . . ?
C26 C25 C16 109.54(16) . . ?
C28 C25 C27 108.38(17) . . ?
C26 C25 C27 109.20(18) . . ?
C16 C25 C27 109.15(16) . . ?
C25 C26 H26A 109.5 . . ?
C25 C26 H26B 109.5 . . ?
H26A C26 H26B 109.5 . . ?
C25 C26 H26C 109.5 . . ?
H26A C26 H26C 109.5 . . ?
H26B C26 H26C 109.5 . . ?
C25 C27 H27A 109.5 . . ?
C25 C27 H27B 109.5 . . ?
H27A C27 H27B 109.5 . . ?
C25 C27 H27C 109.5 . . ?
H27A C27 H27C 109.5 . . ?
H27B C27 H27C 109.5 . . ?
C25 C28 H28A 109.5 . . ?
C25 C28 H28B 109.5 . . ?
H28A C28 H28B 109.5 . . ?
C25 C28 H28C 109.5 . . ?
H28A C28 H28C 109.5 . . ?
H28B C28 H28C 109.5 . . ?
Cl20 C200 Cl21 111.75(14) . . ?
Cl20 C200 H20A 109.3 . . ?
Cl21 C200 H20A 109.3 . . ?
Cl20 C200 H20B 109.3 . . ?
Cl21 C200 H20B 109.3 . . ?
H20A C200 H20B 107.9 . . ?

loop_
_geom_bond_atom_site_label_1
_geom_bond_atom_site_label_2
_geom_bond_distance
_geom_bond_site_symmetry_2
_geom_bond_publ_flag
Ni1 N10 1.8614(15) . ?
Ni1 O1 1.8781(13) . ?
Ni1 C2 1.9309(18) . ?
Ni1 C1 1.9433(18) . ?
Cl20 C200 1.756(3) . ?
Cl21 C200 1.767(3) . ?
O1 C100 1.289(2) . ?
O2 C100 1.231(2) . ?
N5 N3 1.318(2) . ?
N5 C3 1.360(2) . ?
N5 C12 1.471(2) . ?
N3 N1 1.338(2) . ?
N1 C1 1.384(2) . ?
N1 C18 1.424(2) . ?
N10 C13 1.376(2) . ?
N10 C19 1.379(2) . ?
N2 N4 1.340(2) . ?
N2 C2 1.382(2) . ?
N2 C24 1.425(2) . ?
N4 N6 1.325(2) . ?
N6 C4 1.359(2) . ?
N6 C11 1.475(2) . ?
C100 C101 1.513(3) . ?
C101 H10A 0.9800 . ?
C101 H10B 0.9800 . ?
C101 H10C 0.9800 . ?
C1 C3 1.409(3) . ?
C3 C6 1.503(2) . ?
C6 C8 1.532(3) . ?
C6 H6A 0.9900 . ?
C6 H6B 0.9900 . ?
C8 C10 1.521(3) . ?
C8 H8A 0.9900 . ?
C8 H8B 0.9900 . ?
C10 C12 1.516(3) . ?
C10 H10D 0.9900 . ?
C10 H10E 0.9900 . ?
C12 H12A 0.9900 . ?
C12 H12B 0.9900 . ?
C18 C17 1.389(3) . ?
C18 C13 1.392(3) . ?
C17 C16 1.407(3) . ?
C17 H17 0.9500 . ?
C16 C15 1.397(3) . ?
C16 C25 1.537(2) . ?
C15 C14 1.394(3) . ?
C15 H15 0.9500 . ?
C14 C13 1.419(2) . ?
C14 C20 1.439(2) . ?
C19 C24 1.394(3) . ?
C19 C20 1.417(2) . ?
C24 C23 1.386(3) . ?
C23 C22 1.413(3) . ?
C23 H23 0.9500 . ?
C22 C21 1.390(3) . ?
C22 C29 1.535(3) . ?
C21 C20 1.403(3) . ?
C21 H21 0.9500 . ?
C29 C30 1.534(3) . ?
C29 C31 1.539(3) . ?
C29 C32 1.539(3) . ?
C32 H32A 0.9800 . ?
C32 H32B 0.9800 . ?
C32 H32C 0.9800 . ?
C31 H31A 0.9800 . ?
C31 H31B 0.9800 . ?
C31 H31C 0.9800 . ?
C30 H30A 0.9800 . ?
C30 H30B 0.9800 . ?
C30 H30C 0.9800 . ?
C11 C9 1.527(3) . ?
C11 H11A 0.9900 . ?
C11 H11B 0.9900 . ?
C9 C7 1.523(3) . ?
C9 H9A 0.9900 . ?
C9 H9B 0.9900 . ?
C7 C5 1.535(3) . ?
C7 H7A 0.9900 . ?
C7 H7B 0.9900 . ?
C5 C4 1.500(3) . ?
C5 H5A 0.9900 . ?
C5 H5B 0.9900 . ?
C4 C2 1.394(3) . ?
C25 C28 1.529(3) . ?
C25 C26 1.534(3) . ?
C25 C27 1.538(3) . ?
C26 H26A 0.9800 . ?
C26 H26B 0.9800 . ?
C26 H26C 0.9800 . ?
C27 H27A 0.9800 . ?
C27 H27B 0.9800 . ?
C27 H27C 0.9800 . ?
C28 H28A 0.9800 . ?
C28 H28B 0.9800 . ?
C28 H28C 0.9800 . ?
C200 H20A 0.9900 . ?
C200 H20B 0.9900 . ?

loop_
_geom_torsion_atom_site_label_1
_geom_torsion_atom_site_label_2
_geom_torsion_atom_site_label_3
_geom_torsion_atom_site_label_4
_geom_torsion
_geom_torsion_site_symmetry_1
_geom_torsion_site_symmetry_2
_geom_torsion_site_symmetry_3
_geom_torsion_site_symmetry_4
_geom_torsion_publ_flag
C2 Ni1 O1 C100 78.27(13) . . . . ?
C1 Ni1 O1 C100 -107.86(13) . . . . ?
C3 N5 N3 N1 -0.58(19) . . . . ?
C12 N5 N3 N1 -179.65(14) . . . . ?
N5 N3 N1 C1 0.64(19) . . . . ?
N5 N3 N1 C18 -174.27(14) . . . . ?
C2 Ni1 N10 C13 173.10(16) . . . . ?
C1 Ni1 N10 C13 -0.95(16) . . . . ?
C2 Ni1 N10 C19 -17.49(15) . . . . ?
C1 Ni1 N10 C19 168.47(15) . . . . ?
C2 N2 N4 N6 0.8(2) . . . . ?
C24 N2 N4 N6 -171.79(15) . . . . ?
N2 N4 N6 C4 0.52(19) . . . . ?
N2 N4 N6 C11 176.36(14) . . . . ?
Ni1 O1 C100 O2 -3.6(2) . . . . ?
Ni1 O1 C100 C101 175.82(12) . . . . ?
N3 N1 C1 C3 -0.4(2) . . . . ?
C18 N1 C1 C3 173.94(16) . . . . ?
N3 N1 C1 Ni1 175.34(12) . . . . ?
C18 N1 C1 Ni1 -10.3(3) . . . . ?
N3 N5 C3 C1 0.4(2) . . . . ?
C12 N5 C3 C1 179.32(16) . . . . ?
N3 N5 C3 C6 176.53(16) . . . . ?
C12 N5 C3 C6 -4.5(3) . . . . ?
N1 C1 C3 N5 0.05(18) . . . . ?
Ni1 C1 C3 N5 -175.31(13) . . . . ?
N1 C1 C3 C6 -175.33(19) . . . . ?
Ni1 C1 C3 C6 9.3(3) . . . . ?
N5 C3 C6 C8 12.0(2) . . . . ?
C1 C3 C6 C8 -173.10(19) . . . . ?
C3 C6 C8 C10 -40.2(2) . . . . ?
C6 C8 C10 C12 62.0(2) . . . . ?
N3 N5 C12 C10 -156.65(16) . . . . ?
C3 N5 C12 C10 24.4(2) . . . . ?
C8 C10 C12 N5 -51.4(2) . . . . ?
N3 N1 C18 C17 -0.1(2) . . . . ?
C1 N1 C18 C17 -174.43(17) . . . . ?
N3 N1 C18 C13 176.36(16) . . . . ?
C1 N1 C18 C13 2.0(3) . . . . ?
C13 C18 C17 C16 -1.3(3) . . . . ?
N1 C18 C17 C16 175.09(16) . . . . ?
C18 C17 C16 C15 -2.6(3) . . . . ?
C18 C17 C16 C25 177.90(17) . . . . ?
C17 C16 C15 C14 3.0(3) . . . . ?
C25 C16 C15 C14 -177.47(17) . . . . ?
C16 C15 C14 C13 0.4(3) . . . . ?
C16 C15 C14 C20 178.79(19) . . . . ?
C19 N10 C13 C18 -177.58(18) . . . . ?
Ni1 N10 C13 C18 -6.3(3) . . . . ?
C19 N10 C13 C14 1.0(2) . . . . ?
Ni1 N10 C13 C14 172.27(12) . . . . ?
C17 C18 C13 N10 -176.81(17) . . . . ?
N1 C18 C13 N10 6.7(3) . . . . ?
C17 C18 C13 C14 4.7(3) . . . . ?
N1 C18 C13 C14 -171.84(16) . . . . ?
C15 C14 C13 N10 177.01(16) . . . . ?
C20 C14 C13 N10 -1.8(2) . . . . ?
C15 C14 C13 C18 -4.3(3) . . . . ?
C20 C14 C13 C18 176.90(16) . . . . ?
C13 N10 C19 C24 -178.24(19) . . . . ?
Ni1 N10 C19 C24 10.3(3) . . . . ?
C13 N10 C19 C20 0.3(2) . . . . ?
Ni1 N10 C19 C20 -171.13(12) . . . . ?
N10 C19 C24 C23 -178.57(17) . . . . ?
C20 C19 C24 C23 3.0(3) . . . . ?
N10 C19 C24 N2 4.3(3) . . . . ?
C20 C19 C24 N2 -174.18(15) . . . . ?
N4 N2 C24 C23 -9.8(3) . . . . ?
C2 N2 C24 C23 178.50(17) . . . . ?
N4 N2 C24 C19 167.34(16) . . . . ?
C2 N2 C24 C19 -4.4(3) . . . . ?
C19 C24 C23 C22 -0.4(3) . . . . ?
N2 C24 C23 C22 176.61(16) . . . . ?
C24 C23 C22 C21 -2.2(3) . . . . ?
C24 C23 C22 C29 176.61(17) . . . . ?
C23 C22 C21 C20 2.1(3) . . . . ?
C29 C22 C21 C20 -176.61(17) . . . . ?
C22 C21 C20 C19 0.5(3) . . . . ?
C22 C21 C20 C14 -179.98(19) . . . . ?
N10 C19 C20 C21 178.30(16) . . . . ?
C24 C19 C20 C21 -3.0(3) . . . . ?
N10 C19 C20 C14 -1.4(2) . . . . ?
C24 C19 C20 C14 177.31(16) . . . . ?
C15 C14 C20 C21 3.6(4) . . . . ?
C13 C14 C20 C21 -177.8(2) . . . . ?
C15 C14 C20 C19 -176.8(2) . . . . ?
C13 C14 C20 C19 1.8(2) . . . . ?
C21 C22 C29 C30 -2.6(3) . . . . ?
C23 C22 C29 C30 178.65(17) . . . . ?
C21 C22 C29 C31 -123.31(19) . . . . ?
C23 C22 C29 C31 58.0(2) . . . . ?
C21 C22 C29 C32 117.0(2) . . . . ?
C23 C22 C29 C32 -61.7(2) . . . . ?
N4 N6 C11 C9 179.50(16) . . . . ?
C4 N6 C11 C9 -5.4(3) . . . . ?
N6 C11 C9 C7 37.1(2) . . . . ?
C11 C9 C7 C5 -62.7(2) . . . . ?
C9 C7 C5 C4 53.4(2) . . . . ?
N4 N6 C4 C2 -1.6(2) . . . . ?
C11 N6 C4 C2 -176.90(16) . . . . ?
N4 N6 C4 C5 173.35(16) . . . . ?
C11 N6 C4 C5 -2.0(3) . . . . ?
C7 C5 C4 N6 -22.3(2) . . . . ?
C7 C5 C4 C2 151.1(2) . . . . ?
N4 N2 C2 C4 -1.6(2) . . . . ?
C24 N2 C2 C4 170.27(16) . . . . ?
N4 N2 C2 Ni1 178.63(12) . . . . ?
C24 N2 C2 Ni1 -9.5(3) . . . . ?
N6 C4 C2 N2 1.79(18) . . . . ?
C5 C4 C2 N2 -172.16(19) . . . . ?
N6 C4 C2 Ni1 -178.49(13) . . . . ?
C5 C4 C2 Ni1 7.6(3) . . . . ?
C15 C16 C25 C28 175.73(17) . . . . ?
C17 C16 C25 C28 -4.8(3) . . . . ?
C15 C16 C25 C26 55.7(2) . . . . ?
C17 C16 C25 C26 -124.8(2) . . . . ?
C15 C16 C25 C27 -63.9(2) . . . . ?
C17 C16 C25 C27 115.6(2) . . . . ?
